data_7201189
loop_
_publ_author_name
'Kutasi, Anna M.'
'Turner, David R.'
'Jensen, Paul'
'Moubaraki, Boujemaa'
'Batten, Stuart R.'
'Murray, Keith S.'

_publ_section_title
;
 Coordination polymers of nitrocyanamide, O2NNCN&#x2212;: synthesis,
 structure and magnetism
;
_journal_issue 10
_journal_name_full CrystEngComm
_journal_page_first 2089
_journal_paper_doi 10.1039/b905970a
_journal_volume 11
_journal_year 2009
_chemical_formula_moiety 'C6 H8 Co N8 O6, 2(H2 O)'
_chemical_formula_sum 'C6 H12 Co N8 O8'
_chemical_formula_weight 383.17
_chemical_name_common {[Cu(CAN)2(pyz)(H2O)2].2H2O}
_chemical_name_systematic
;
catena[bis(aqua)bis(nitrocyanamide)(pyrazine)copper(II)] dihydrate
;
_space_group_IT_number 2
_symmetry_cell_setting triclinic
_symmetry_space_group_name_Hall '-P 1'
_symmetry_space_group_name_H-M 'P -1'
_atom_sites_solution_hydrogens geom
_atom_sites_solution_primary direct
_atom_sites_solution_secondary difmap
_audit_creation_method SHELXL-97
_cell_angle_alpha 109.184(1)
_cell_angle_beta 90.647(1)
_cell_angle_gamma 107.858(1)
_cell_formula_units_Z 1
_cell_length_a 6.7301(1)
_cell_length_b 7.0910(1)
_cell_length_c 8.6218(2)
_cell_measurement_reflns_used 6753
_cell_measurement_temperature 123(1)
_cell_measurement_theta_max 27.50
_cell_measurement_theta_min 3.33
_cell_volume 367.002(12)
_computing_cell_refinement 'Bruker SMART (Bruker)'
_computing_data_collection 'Bruker SMART (Bruker)'
_computing_data_reduction 'Bruker SAINT (Bruker)'
_computing_molecular_graphics 'X-Seed (Barbour, 1999)'
_computing_publication_material 'CIFTAB (Sheldrick, 1997)'
_computing_structure_refinement 'SHELXL-97 (Sheldrick, 1997)'
_computing_structure_solution 'SHELXS-97 (Sheldrick, 1990)'
_diffrn_ambient_temperature 123(1)
_diffrn_measured_fraction_theta_full 0.998
_diffrn_measured_fraction_theta_max 0.998
_diffrn_measurement_device_type 'Bruker X8 Apex II CCD'
_diffrn_measurement_method 'phi and omega scans'
_diffrn_radiation_monochromator graphite
_diffrn_radiation_source 'fine-focus sealed tube'
_diffrn_radiation_type MoK\a
_diffrn_radiation_wavelength 0.71073
_diffrn_reflns_av_R_equivalents 0.0407
_diffrn_reflns_av_sigmaI/netI 0.0360
_diffrn_reflns_limit_h_max 8
_diffrn_reflns_limit_h_min -8
_diffrn_reflns_limit_k_max 9
_diffrn_reflns_limit_k_min -9
_diffrn_reflns_limit_l_max 11
_diffrn_reflns_limit_l_min -11
_diffrn_reflns_number 6753
_diffrn_reflns_theta_full 27.50
_diffrn_reflns_theta_max 27.50
_diffrn_reflns_theta_min 3.33
_exptl_absorpt_coefficient_mu 1.227
_exptl_absorpt_correction_T_max 0.8568
_exptl_absorpt_correction_T_min 0.6396
_exptl_absorpt_correction_type multi-scan
_exptl_absorpt_process_details SADABS
_exptl_crystal_colour pink
_exptl_crystal_density_diffrn 1.734
_exptl_crystal_density_method 'not measured'
_exptl_crystal_description needle
_exptl_crystal_F_000 195
_exptl_crystal_size_max 0.40
_exptl_crystal_size_mid 0.20
_exptl_crystal_size_min 0.13
_refine_diff_density_max 0.280
_refine_diff_density_min -0.459
_refine_diff_density_rms 0.061
_refine_ls_extinction_expression Fc^*^=kFc[1+0.001xFc^2^\l^3^/sin(2\q)]^-1/4^
_refine_ls_extinction_method none
_refine_ls_goodness_of_fit_ref 1.075
_refine_ls_hydrogen_treatment mixed
_refine_ls_matrix_type full
_refine_ls_number_parameters 122
_refine_ls_number_reflns 1680
_refine_ls_number_restraints 0
_refine_ls_restrained_S_all 1.075
_refine_ls_R_factor_all 0.0313
_refine_ls_R_factor_gt 0.0250
_refine_ls_shift/su_max 0.000
_refine_ls_shift/su_mean 0.000
_refine_ls_structure_factor_coef Fsqd
_refine_ls_weighting_details 'calc w=1/[\s^2^(Fo^2^)+(0.2000P)^2^+0.0000P] where P=(Fo^2^+2Fc^2^)/3'
_refine_ls_weighting_scheme calc
_refine_ls_wR_factor_gt 0.0548
_refine_ls_wR_factor_ref 0.0565
_reflns_number_gt 1497
_reflns_number_total 1680
_reflns_threshold_expression >2sigma(I)
_cod_data_source_file b905970a.txt
_cod_data_source_block 2Co
_cod_depositor_comments
;
The following automatic conversions were performed:
'_exptl_absorpt_correction_type' value 'Multi-scan' changed to
'multi-scan' according to
'/home/saulius/struct/CIF-dictionaries/cif_core.dic' dictionary named
'cif_core.dic' version 2.4.1 from 2010-06-29.

Automatic conversion script
Id: cif_fix_enum 1527 2010-12-29 10:47:43Z saulius 
;
_cod_original_cell_volume 367.001(11)
_cod_original_sg_symbol_H-M P-1
_cod_database_code 7201189

loop_
_symmetry_equiv_pos_as_xyz
'x, y, z'
'-x, -y, -z'

loop_
_atom_site_label
_atom_site_type_symbol
_atom_site_fract_x
_atom_site_fract_y
_atom_site_fract_z
_atom_site_U_iso_or_equiv
_atom_site_adp_type
_atom_site_occupancy
_atom_site_symmetry_multiplicity
_atom_site_calc_flag
_atom_site_refinement_flags
_atom_site_disorder_assembly
_atom_site_disorder_group
Co1 Co 0.5000 0.5000 0.5000 0.01063(10) Uani 1 2 d S . .
O1 O 0.18205(18) 0.41596(18) 0.51128(17) 0.0155(2) Uani 1 1 d . . .
N1 N 0.5038(2) 0.80471(18) 0.50002(16) 0.0116(3) Uani 1 1 d . . .
N2 N 0.4320(2) 0.37233(19) 0.23977(16) 0.0147(3) Uani 1 1 d . . .
O3 O 0.1924(2) -0.09267(17) -0.03427(15) 0.0251(3) Uani 1 1 d . . .
N4 N 0.2032(2) 0.0174(2) -0.12194(16) 0.0181(3) Uani 1 1 d . . .
N3 N 0.2971(2) 0.2300(2) -0.05824(16) 0.0183(3) Uani 1 1 d . . .
C11 C 0.6329(2) 0.9869(2) 0.60885(19) 0.0134(3) Uani 1 1 d . . .
H11 H 0.7296 0.9829 0.6878 0.016 Uiso 1 1 calc R . .
O4 O 0.1293(2) -0.05600(19) -0.26952(15) 0.0281(3) Uani 1 1 d . . .
C10 C 0.3718(2) 0.8199(2) 0.39145(19) 0.0132(3) Uani 1 1 d . . .
H10 H 0.2786 0.6942 0.3121 0.016 Uiso 1 1 calc R . .
C12 C 0.3653(2) 0.2940(2) 0.10178(19) 0.0137(3) Uani 1 1 d . . .
O2 O 0.07090(19) 0.4553(2) 0.81246(15) 0.0202(3) Uani 1 1 d . . .
H3 H 0.140(4) 0.428(4) 0.601(3) 0.041(7) Uiso 1 1 d . . .
H4 H 0.097(4) 0.329(4) 0.441(3) 0.041(7) Uiso 1 1 d . . .
H5 H 0.143(4) 0.404(4) 0.856(3) 0.047(7) Uiso 1 1 d . . .
H6 H 0.107(4) 0.574(4) 0.865(3) 0.055(8) Uiso 1 1 d . . .

loop_
_atom_site_aniso_label
_atom_site_aniso_U_11
_atom_site_aniso_U_22
_atom_site_aniso_U_33
_atom_site_aniso_U_23
_atom_site_aniso_U_13
_atom_site_aniso_U_12
Co1 0.01269(17) 0.00774(15) 0.01087(17) 0.00249(11) -0.00135(11) 0.00347(11)
O1 0.0132(6) 0.0164(6) 0.0132(7) 0.0020(5) -0.0008(5) 0.0034(5)
N1 0.0126(6) 0.0093(6) 0.0129(7) 0.0036(5) 0.0006(5) 0.0040(5)
N2 0.0190(7) 0.0112(6) 0.0135(7) 0.0043(5) 0.0005(6) 0.0046(5)
O3 0.0359(7) 0.0150(6) 0.0209(7) 0.0047(5) 0.0023(5) 0.0056(5)
N4 0.0182(7) 0.0165(7) 0.0138(7) 0.0010(6) 0.0024(6) 0.0021(5)
N3 0.0249(8) 0.0137(6) 0.0104(7) 0.0022(5) -0.0024(6) 0.0005(5)
C11 0.0134(8) 0.0121(7) 0.0134(8) 0.0031(6) -0.0032(6) 0.0038(6)
O4 0.0297(7) 0.0284(7) 0.0114(6) -0.0022(5) -0.0037(5) -0.0008(5)
C10 0.0129(8) 0.0117(7) 0.0132(8) 0.0032(6) -0.0019(6) 0.0028(6)
C12 0.0152(8) 0.0108(7) 0.0161(9) 0.0063(6) 0.0026(6) 0.0039(6)
O2 0.0191(6) 0.0198(6) 0.0175(6) 0.0035(5) -0.0011(5) 0.0040(5)

loop_
_atom_type_symbol
_atom_type_description
_atom_type_scat_dispersion_real
_atom_type_scat_dispersion_imag
_atom_type_scat_source
C C 0.0033 0.0016 'International Tables Vol C Tables 4.2.6.8 and 6.1.1.4'
H H 0.0000 0.0000 'International Tables Vol C Tables 4.2.6.8 and 6.1.1.4'
N N 0.0061 0.0033 'International Tables Vol C Tables 4.2.6.8 and 6.1.1.4'
O O 0.0106 0.0060 'International Tables Vol C Tables 4.2.6.8 and 6.1.1.4'
Co Co 0.3494 0.9721 'International Tables Vol C Tables 4.2.6.8 and 6.1.1.4'

loop_
_geom_angle_atom_site_label_1
_geom_angle_atom_site_label_2
_geom_angle_atom_site_label_3
_geom_angle
_geom_angle_site_symmetry_1
_geom_angle_site_symmetry_3
_geom_angle_publ_flag
O1 Co1 O1 180.00(8) . 2_666 ?
O1 Co1 N2 92.11(5) . 2_666 ?
O1 Co1 N2 87.89(5) 2_666 2_666 ?
O1 Co1 N2 87.89(5) . . ?
O1 Co1 N2 92.11(5) 2_666 . ?
N2 Co1 N2 180.0 2_666 . ?
O1 Co1 N1 89.85(4) . . ?
O1 Co1 N1 90.15(4) 2_666 . ?
N2 Co1 N1 89.19(5) 2_666 . ?
N2 Co1 N1 90.81(5) . . ?
O1 Co1 N1 90.15(4) . 2_666 ?
O1 Co1 N1 89.85(4) 2_666 2_666 ?
N2 Co1 N1 90.81(5) 2_666 2_666 ?
N2 Co1 N1 89.19(5) . 2_666 ?
N1 Co1 N1 180.0 . 2_666 ?
Co1 O1 H3 119.0(16) . . ?
Co1 O1 H4 124.6(17) . . ?
H3 O1 H4 110(2) . . ?
C10 N1 C11 116.69(12) . . ?
C10 N1 Co1 120.58(9) . . ?
C11 N1 Co1 122.72(10) . . ?
C12 N2 Co1 170.20(12) . . ?
O4 N4 O3 123.37(13) . . ?
O4 N4 N3 115.83(13) . . ?
O3 N4 N3 120.80(13) . . ?
C12 N3 N4 111.27(13) . . ?
N1 C11 C10 121.45(14) . 2_676 ?
N1 C11 H11 119.3 . . ?
C10 C11 H11 119.3 2_676 . ?
N1 C10 C11 121.87(13) . 2_676 ?
N1 C10 H10 119.1 . . ?
C11 C10 H10 119.1 2_676 . ?
N2 C12 N3 172.21(15) . . ?
H5 O2 H6 105(2) . . ?

loop_
_geom_bond_atom_site_label_1
_geom_bond_atom_site_label_2
_geom_bond_distance
_geom_bond_site_symmetry_2
_geom_bond_publ_flag
Co1 O1 2.0504(11) . ?
Co1 O1 2.0504(11) 2_666 ?
Co1 N2 2.1097(13) 2_666 ?
Co1 N2 2.1097(13) . ?
Co1 N1 2.1530(12) . ?
Co1 N1 2.1530(12) 2_666 ?
O1 H3 0.81(3) . ?
O1 H4 0.78(2) . ?
N1 C10 1.3352(19) . ?
N1 C11 1.3420(19) . ?
N2 C12 1.1516(19) . ?
O3 N4 1.2409(18) . ?
N4 O4 1.2364(17) . ?
N4 N3 1.3556(18) . ?
N3 C12 1.329(2) . ?
C11 C10 1.381(2) 2_676 ?
C11 H11 0.9500 . ?
C10 C11 1.381(2) 2_676 ?
C10 H10 0.9500 . ?
O2 H5 0.84(3) . ?
O2 H6 0.77(3) . ?

loop_
_geom_hbond_atom_site_label_D
_geom_hbond_atom_site_label_H
_geom_hbond_atom_site_label_A
_geom_hbond_distance_DH
_geom_hbond_distance_HA
_geom_hbond_distance_DA
_geom_hbond_angle_DHA
_geom_hbond_site_symmetry_A
O1 H3 O2 0.81(3) 1.85(3) 2.6601(18) 174(2) .
O1 H4 O4 0.78(2) 2.12(3) 2.8941(17) 170(2) 2
O2 H5 N3 0.84(3) 2.13(3) 2.9556(19) 172(2) 1_556
O2 H6 O3 0.77(3) 2.11(3) 2.8763(17) 169(3) 1_566
